data_4081432
loop_
_publ_author_name
'Kruckenberg, Achim'
'Wadepohl, Hubert'
'Gade, Lutz H.'

_publ_section_title
;
 Bis(diisopropylphosphinomethyl)amine Nickel(II) and Nickel(0) Complexes:
 Coordination Chemistry, Reactivity, and Catalytic Decarbonylative C--H
 Arylation of Benzoxazole
;
_journal_issue 18
_journal_name_full Organometallics
_journal_page_first 5153
_journal_paper_doi 10.1021/om400711d
_journal_volume 32
_journal_year 2013
_chemical_formula_moiety 'C17 H41 N Ni P2'
_chemical_formula_sum 'C17 H41 N Ni P2'
_chemical_formula_weight 380.16
_chemical_properties_physical air-sensitive
_space_group_crystal_system monoclinic
_space_group_IT_number 14
_space_group_name_Hall '-P 2yn'
_space_group_name_H-M_alt 'P 1 21/n 1'
_symmetry_cell_setting monoclinic
_symmetry_Int_Tables_number 14
_symmetry_space_group_name_Hall '-P 2yn'
_symmetry_space_group_name_H-M 'P 1 21/n 1'
_atom_sites_solution_hydrogens geom
_atom_sites_solution_primary iterative
_atom_sites_solution_secondary difmap
_audit_block_code ga_ak23
_audit_creation_date
;
'Thu Dec 01 13:47:03 2011'
;
_audit_update_record 'Thu Jul  4 09:22:02 CEST 2013'
_cell_angle_alpha 90
_cell_angle_beta 90.076(5)
_cell_angle_gamma 90
_cell_formula_units_Z 4
_cell_length_a 9.7071(6)
_cell_length_b 14.5014(8)
_cell_length_c 14.8907(11)
_cell_measurement_reflns_used 11280
_cell_measurement_temperature 115(1)
_cell_measurement_theta_max 72.0979
_cell_measurement_theta_min 4.2414
_cell_volume 2096.1(2)
_computing_cell_refinement
;
CrysAlisPro, Agilent Technologies,
Version 1.171.35.19 (release 27-10-2011 CrysAlis171 .NET)
(compiled Oct 27 2011,15:02:11)
;
_computing_data_collection
;
CrysAlisPro, Agilent Technologies,
Version 1.171.35.19 (release 27-10-2011 CrysAlis171 .NET)
(compiled Oct 27 2011,15:02:11)
;
_computing_data_reduction
;
CrysAlisPro, Agilent Technologies,
Version 1.171.35.19 (release 27-10-2011 CrysAlis171 .NET)
(compiled Oct 27 2011,15:02:11)
;
_computing_molecular_graphics
;
O. V. Dolomanov, L. J. Bourhis, R. J. Gildea, J. A. K. Howard and H. Puschmann,
OLEX2: a complete structure solution, refinement and analysis program.
J. Appl. Cryst. (2009). 42, 339-341.
;
_computing_publication_material 'encif (Wadepohl, 2009-13); encifer 1.4 (CCDC, 2011)'
_computing_structure_refinement 'SHELXL-2013 (Sheldrick, 2013)'
_computing_structure_solution 'SUPERFLIP (Palatinus, 2007-2009)'
_diffrn_ambient_temperature 115(1)
_diffrn_detector 'CCD plate'
_diffrn_detector_area_resol_mean 7.9621
_diffrn_detector_type 'Agilent EOS'
_diffrn_measured_fraction_theta_full 0.987
_diffrn_measured_fraction_theta_max 0.978
_diffrn_measurement_details
;
  1 omega  -70.00  -20.00   1.0000    3.0000
omega____ theta____ kappa____ phi______ frames
    -        0.0000  -77.0000 -150.0000 50

  2 omega  -25.00   65.00   1.0000    3.0000
omega____ theta____ kappa____ phi______ frames
    -        0.0000   38.0000  -30.0000 90

  3 omega  -19.00   21.00   1.0000    3.0000
omega____ theta____ kappa____ phi______ frames
    -        0.0000  -77.0000 -150.0000 40

  4 omega  -11.00   33.00   1.0000    3.0000
omega____ theta____ kappa____ phi______ frames
    -       10.0000   77.0000  173.0000 44

  5 omega   47.00   74.00   1.0000    3.0000
omega____ theta____ kappa____ phi______ frames
    -       10.0000   77.0000  173.0000 27

  6 omega  -24.00    1.00   1.0000   10.0000
omega____ theta____ kappa____ phi______ frames
    -      -30.0000  -80.0000  125.0000 25

  7 omega   10.00   35.00   1.0000   10.0000
omega____ theta____ kappa____ phi______ frames
    -       42.0000   80.0000  -64.0000 25

  8 omega -105.00  -77.00   1.0000   10.0000
omega____ theta____ kappa____ phi______ frames
    -      -42.5000  -77.0000    0.0000 28

  9 omega  -41.00  -12.00   1.0000   10.0000
omega____ theta____ kappa____ phi______ frames
    -      -42.5000  -77.0000    0.0000 29

 10 omega  -52.00   25.00   1.0000   10.0000
omega____ theta____ kappa____ phi______ frames
    -      -42.5000   57.0000 -120.0000 77

 11 omega  -50.00   26.00   1.0000   10.0000
omega____ theta____ kappa____ phi______ frames
    -      -42.5000   38.0000   90.0000 76

 12 omega   14.00   39.00   1.0000   10.0000
omega____ theta____ kappa____ phi______ frames
    -       46.0000   80.0000  -31.0000 25

 13 omega   14.00   44.00   1.0000   10.0000
omega____ theta____ kappa____ phi______ frames
    -       46.0000   80.0000 -117.0000 30

 14 omega   15.00   40.00   1.0000   10.0000
omega____ theta____ kappa____ phi______ frames
    -       46.0000   78.0000 -136.0000 25

 15 omega   21.00   47.00   1.0000   10.0000
omega____ theta____ kappa____ phi______ frames
    -       50.0000   76.0000   39.0000 26

 16 omega   20.00   48.00   1.0000   10.0000
omega____ theta____ kappa____ phi______ frames
    -       50.0000   78.0000   -8.0000 28

 17 omega   80.00  107.00   1.0000   10.0000
omega____ theta____ kappa____ phi______ frames
    -       50.0000   76.0000   39.0000 27

 18 omega   19.00   44.00   1.0000   10.0000
omega____ theta____ kappa____ phi______ frames
    -       50.0000   78.0000  145.0000 25

 19 omega   23.00   48.00   1.0000   10.0000
omega____ theta____ kappa____ phi______ frames
    -       54.0000   78.0000 -114.0000 25

 20 omega   73.00  118.00   1.0000   10.0000
omega____ theta____ kappa____ phi______ frames
    -       54.0000   76.0000  123.0000 45

 21 omega   23.00   48.00   1.0000   10.0000
omega____ theta____ kappa____ phi______ frames
    -       54.0000   78.0000  -62.0000 25

 22 omega   45.00   72.00   1.0000   10.0000
omega____ theta____ kappa____ phi______ frames
    -       54.0000   76.0000  123.0000 27

 23 omega   23.00   48.00   1.0000   10.0000
omega____ theta____ kappa____ phi______ frames
    -       54.0000   78.0000  171.0000 25

 24 omega   25.00   52.00   1.0000   10.0000
omega____ theta____ kappa____ phi______ frames
    -       54.0000   76.0000   58.0000 27

 25 omega   74.00  124.00   1.0000   10.0000
omega____ theta____ kappa____ phi______ frames
    -       54.0000   77.0000  -29.0000 50

 26 omega   25.00   52.00   1.0000   10.0000
omega____ theta____ kappa____ phi______ frames
    -       54.0000   77.0000  -29.0000 27

 27 omega   64.00  123.00   1.0000   10.0000
omega____ theta____ kappa____ phi______ frames
    -       54.0000   76.0000   58.0000 59

 28 omega   90.00  124.00   1.0000   10.0000
omega____ theta____ kappa____ phi______ frames
    -       54.0000   76.0000   86.0000 34

 29 omega   25.00   52.00   1.0000   10.0000
omega____ theta____ kappa____ phi______ frames
    -       54.0000   76.0000   86.0000 27

 30 omega   45.00   80.00   1.0000   10.0000
omega____ theta____ kappa____ phi______ frames
    -       55.4296  -38.0000  -30.0000 35

 31 omega  -14.00   16.00   1.0000   10.0000
omega____ theta____ kappa____ phi______ frames
    -       55.4296  -38.0000  -30.0000 30

 32 omega   28.00  101.00   1.0000   10.0000
omega____ theta____ kappa____ phi______ frames
    -       58.0000   77.0000    8.0000 73

 33 omega   28.00   87.00   1.0000   10.0000
omega____ theta____ kappa____ phi______ frames
    -       58.0000   77.0000  102.0000 59

 34 omega   35.00   73.00   1.0000   10.0000
omega____ theta____ kappa____ phi______ frames
    -       58.0000   76.0000  -69.0000 38

 35 omega   32.00  126.00   1.0000   10.0000
omega____ theta____ kappa____ phi______ frames
    -       58.0000   71.0000  -94.0000 94

 36 omega   31.00  127.00   1.0000   10.0000
omega____ theta____ kappa____ phi______ frames
    -       58.0000   71.0000 -174.0000 96

 37 omega   76.00  123.00   1.0000   10.0000
omega____ theta____ kappa____ phi______ frames
    -       58.0000   76.0000  -69.0000 47

 38 omega   -5.00   83.00   1.0000   10.0000
omega____ theta____ kappa____ phi______ frames
    -       62.0000  -80.0000  -36.0000 88

 39 omega   18.00   95.00   1.0000   10.0000
omega____ theta____ kappa____ phi______ frames
    -       70.0000  -80.0000   90.0000 77

 40 omega   11.00   87.00   1.0000   10.0000
omega____ theta____ kappa____ phi______ frames
    -       82.0000  -80.0000 -131.0000 76

 41 omega   79.00  125.00   1.0000   25.0000
omega____ theta____ kappa____ phi______ frames
    -       94.0000  -80.0000   31.0000 46

 42 omega   41.00  108.00   1.0000   25.0000
omega____ theta____ kappa____ phi______ frames
    -      110.8592  -80.0000  -26.0000 67

 43 omega   40.00  103.00   1.0000   25.0000
omega____ theta____ kappa____ phi______ frames
    -      110.8592  -80.0000  139.0000 63

 44 omega   41.00  142.00   1.0000   25.0000
omega____ theta____ kappa____ phi______ frames
    -      110.8592  -80.0000 -179.0000 101

 45 omega  153.00  178.00   1.0000   25.0000
omega____ theta____ kappa____ phi______ frames
    -      110.8592   77.0000   30.0000 25

 46 omega   81.00  108.00   1.0000   25.0000
omega____ theta____ kappa____ phi______ frames
    -      110.8592   77.0000   30.0000 27

 47 omega   81.00  107.00   1.0000   25.0000
omega____ theta____ kappa____ phi______ frames
    -      110.8592   77.0000  -60.0000 26

 48 omega  113.00  176.00   1.0000   25.0000
omega____ theta____ kappa____ phi______ frames
    -      110.8592   77.0000   90.0000 63

 49 omega   81.00  107.00   1.0000   25.0000
omega____ theta____ kappa____ phi______ frames
    -      110.8592   77.0000   90.0000 26

 50 omega  119.00  178.00   1.0000   25.0000
omega____ theta____ kappa____ phi______ frames
    -      110.8592   77.0000 -120.0000 59

 51 omega   81.00  108.00   1.0000   25.0000
omega____ theta____ kappa____ phi______ frames
    -      110.8592   77.0000 -120.0000 27

 52 omega   81.00  172.00   1.0000   25.0000
omega____ theta____ kappa____ phi______ frames
    -      110.8592   77.0000  -30.0000 91

 53 omega  140.00  167.00   1.0000   25.0000
omega____ theta____ kappa____ phi______ frames
    -      110.8592   77.0000   60.0000 27

 54 omega  134.00  163.00   1.0000   25.0000
omega____ theta____ kappa____ phi______ frames
    -      110.8592   77.0000  -60.0000 29

 55 omega   82.00  107.00   1.0000   25.0000
omega____ theta____ kappa____ phi______ frames
    -      110.8592   77.0000   60.0000 25

 56 omega  120.00  168.00   1.0000   25.0000
omega____ theta____ kappa____ phi______ frames
    -      110.8592   77.0000  120.0000 48

 57 omega   81.00  175.00   1.0000   25.0000
omega____ theta____ kappa____ phi______ frames
    -      110.8592   77.0000 -150.0000 94

 58 omega   81.00  108.00   1.0000   25.0000
omega____ theta____ kappa____ phi______ frames
    -      110.8592   77.0000  120.0000 27

 59 omega   89.00  115.00   1.0000   25.0000
omega____ theta____ kappa____ phi______ frames
    -      110.8592   50.0000  -30.0000 26

 60 omega   90.00  116.00   1.0000   25.0000
omega____ theta____ kappa____ phi______ frames
    -      110.8592   50.0000   60.0000 26

 61 omega  120.00  178.00   1.0000   25.0000
omega____ theta____ kappa____ phi______ frames
    -      110.8592   77.0000    0.0000 58

 62 omega   86.00  148.00   1.0000   25.0000
omega____ theta____ kappa____ phi______ frames
    -      110.8592   38.0000  -30.0000 62

 63 omega   90.00  161.00   1.0000   25.0000
omega____ theta____ kappa____ phi______ frames
    -      110.8592   50.0000  150.0000 71

 64 omega   81.00  107.00   1.0000   25.0000
omega____ theta____ kappa____ phi______ frames
    -      110.8592   77.0000    0.0000 26

 65 omega   92.00  118.00   1.0000   25.0000
omega____ theta____ kappa____ phi______ frames
    -      110.8592   50.0000  120.0000 26

 66 omega   94.00  122.00   1.0000   25.0000
omega____ theta____ kappa____ phi______ frames
    -      110.8592   50.0000   30.0000 28

 67 omega   81.00  173.00   1.0000   25.0000
omega____ theta____ kappa____ phi______ frames
    -      110.8592   77.0000  150.0000 92

 68 omega   81.00  108.00   1.0000   25.0000
omega____ theta____ kappa____ phi______ frames
    -      110.8592   77.0000 -180.0000 27

 69 omega  120.00  164.00   1.0000   25.0000
omega____ theta____ kappa____ phi______ frames
    -      110.8592   77.0000  -90.0000 44

 70 omega   85.00  148.00   1.0000   25.0000
omega____ theta____ kappa____ phi______ frames
    -      110.8592   38.0000   90.0000 63

 71 omega   85.00  115.00   1.0000   25.0000
omega____ theta____ kappa____ phi______ frames
    -      110.8592   38.0000 -120.0000 30

 72 omega   81.00  107.00   1.0000   25.0000
omega____ theta____ kappa____ phi______ frames
    -      110.8592   77.0000  -90.0000 26

 73 omega   88.00  177.00   1.0000   25.0000
omega____ theta____ kappa____ phi______ frames
    -      110.8592   63.0000   30.0000 89

 74 omega   85.00  111.00   1.0000   25.0000
omega____ theta____ kappa____ phi______ frames
    -      110.8592   38.0000   30.0000 26

 75 omega  116.00  143.00   1.0000   25.0000
omega____ theta____ kappa____ phi______ frames
    -      110.8592  -80.0000   52.0000 27

 76 omega  112.00  170.00   1.0000   25.0000
omega____ theta____ kappa____ phi______ frames
    -      110.8592   77.0000 -180.0000 58

 77 omega   91.00  177.00   1.0000   25.0000
omega____ theta____ kappa____ phi______ frames
    -      110.8592   50.0000  -60.0000 86

 78 omega   93.00  120.00   1.0000   25.0000
omega____ theta____ kappa____ phi______ frames
    -      110.8592   50.0000  -90.0000 27

 79 omega   85.00  111.00   1.0000   25.0000
omega____ theta____ kappa____ phi______ frames
    -      110.8592   38.0000  120.0000 26

 80 omega   88.00  115.00   1.0000   25.0000
omega____ theta____ kappa____ phi______ frames
    -      110.8592   63.0000 -120.0000 27

 81 omega   45.00  110.00   1.0000   25.0000
omega____ theta____ kappa____ phi______ frames
    -      110.8592  -80.0000   52.0000 65

 82 omega   89.00  116.00   1.0000   25.0000
omega____ theta____ kappa____ phi______ frames
    -      110.8592   50.0000 -180.0000 27

 83 omega   88.00  115.00   1.0000   25.0000
omega____ theta____ kappa____ phi______ frames
    -      110.8592   63.0000  -90.0000 27

 84 omega   85.00  115.00   1.0000   25.0000
omega____ theta____ kappa____ phi______ frames
    -      110.8592   38.0000 -150.0000 30

 85 omega   85.00  115.00   1.0000   25.0000
omega____ theta____ kappa____ phi______ frames
    -      110.8592   38.0000    0.0000 30

 86 omega   74.00  103.00   1.0000   25.0000
omega____ theta____ kappa____ phi______ frames
    -      110.8592  -79.0000 -103.0000 29

 87 omega   85.00  112.00   1.0000   25.0000
omega____ theta____ kappa____ phi______ frames
    -      110.8592   38.0000 -180.0000 27

 88 omega   88.00  114.00   1.0000   25.0000
omega____ theta____ kappa____ phi______ frames
    -      110.8592   63.0000  120.0000 26

 89 omega  -51.00  -20.00   1.0000   10.0000
omega____ theta____ kappa____ phi______ frames
    -      -42.5000   25.0000 -150.0000 31

 90 omega   -2.00   30.00   1.0000   10.0000
omega____ theta____ kappa____ phi______ frames
    -      -42.5000   25.0000 -150.0000 32

 91 omega  -38.00  -12.00   1.0000   10.0000
omega____ theta____ kappa____ phi______ frames
    -      -42.5000  -77.0000   60.0000 26

 92 omega   14.00   39.00   1.0000   10.0000
omega____ theta____ kappa____ phi______ frames
    -       46.0000   80.0000 -172.0000 25

 93 omega   19.00   44.00   1.0000   10.0000
omega____ theta____ kappa____ phi______ frames
    -       50.0000   79.0000 -136.0000 25

 94 omega   32.00   57.00   1.0000   10.0000
omega____ theta____ kappa____ phi______ frames
    -       58.0000   71.0000   92.0000 25

 95 omega   89.00  114.00   1.0000   25.0000
omega____ theta____ kappa____ phi______ frames
    -      110.8592   63.0000  150.0000 25

 96 omega   91.00  118.00   1.0000   25.0000
omega____ theta____ kappa____ phi______ frames
    -      110.8592   50.0000 -150.0000 27

 97 omega  153.00  178.00   1.0000   25.0000
omega____ theta____ kappa____ phi______ frames
    -      110.8592   63.0000  -60.0000 25

 98 omega   89.00  114.00   1.0000   25.0000
omega____ theta____ kappa____ phi______ frames
    -      110.8592   63.0000  -60.0000 25

 99 omega   88.00  115.00   1.0000   25.0000
omega____ theta____ kappa____ phi______ frames
    -      110.8592   63.0000 -180.0000 27

100 omega   86.00  111.00   1.0000   25.0000
omega____ theta____ kappa____ phi______ frames
    -      110.8592   38.0000   60.0000 25

101 omega   93.00  120.00   1.0000   25.0000
omega____ theta____ kappa____ phi______ frames
    -      110.8592   50.0000    0.0000 27

102 omega   44.00   96.00   1.0000   25.0000
omega____ theta____ kappa____ phi______ frames
    -      110.8592  -80.0000  103.0000 52

;
_diffrn_measurement_device '\k-geometry diffractometer'
_diffrn_measurement_device_type 'Agilent SuperNova, Dual, Cu at zero, Eos'
_diffrn_measurement_method '\w scans'
_diffrn_measurement_specimen_support 'polyimid foil'
_diffrn_orient_matrix_UB_11 -0.0109257000
_diffrn_orient_matrix_UB_12 -0.1057759000
_diffrn_orient_matrix_UB_13 -0.0067282000
_diffrn_orient_matrix_UB_21 0.1570134000
_diffrn_orient_matrix_UB_22 -0.0061631000
_diffrn_orient_matrix_UB_23 -0.0138744000
_diffrn_orient_matrix_UB_31 0.0203617000
_diffrn_orient_matrix_UB_32 -0.0077069000
_diffrn_orient_matrix_UB_33 0.1023027000
_diffrn_radiation_monochromator mirror
_diffrn_radiation_probe x-ray
_diffrn_radiation_type 'Cu K\a'
_diffrn_radiation_wavelength 1.5418
_diffrn_reflns_av_R_equivalents 0.1360
_diffrn_reflns_av_unetI/netI 0.0560
_diffrn_reflns_Laue_measured_fraction_full 0.987
_diffrn_reflns_Laue_measured_fraction_max 0.978
_diffrn_reflns_limit_h_max 11
_diffrn_reflns_limit_h_min -11
_diffrn_reflns_limit_k_max 17
_diffrn_reflns_limit_k_min -17
_diffrn_reflns_limit_l_max 15
_diffrn_reflns_limit_l_min -17
_diffrn_reflns_number 33698
_diffrn_reflns_point_group_measured_fraction_full 0.987
_diffrn_reflns_point_group_measured_fraction_max 0.978
_diffrn_reflns_theta_full 67.684
_diffrn_reflns_theta_max 72.163
_diffrn_reflns_theta_min 4.256
_diffrn_source 'microfocus X-Ray tube'
_diffrn_source_type 'Agilent SuperNova (Cu) X-ray Source'
_exptl_absorpt_coefficient_mu 2.719
_exptl_absorpt_correction_T_max 1.00000
_exptl_absorpt_correction_T_min 0.29252
_exptl_absorpt_correction_type multi-scan
_exptl_absorpt_process_details
;
CrysAlisPro, Agilent Technologies,
Version 1.171.35.19 (release 27-10-2011 CrysAlis171 .NET)
(compiled Oct 27 2011,15:02:11)
Empirical absorption correction using spherical harmonics,
 implemented in SCALE3 ABSPACK scaling algorithm.
;
_exptl_crystal_colour yellow
_exptl_crystal_density_diffrn 1.205
_exptl_crystal_description plate
_exptl_crystal_F_000 832
_exptl_crystal_size_max 0.3
_exptl_crystal_size_mid 0.1
_exptl_crystal_size_min 0.01
_refine_diff_density_max 1.039
_refine_diff_density_min -0.791
_refine_diff_density_rms 0.099
_refine_ls_extinction_method none
_refine_ls_goodness_of_fit_ref 1.027
_refine_ls_hydrogen_treatment constr
_refine_ls_matrix_type full
_refine_ls_number_parameters 201
_refine_ls_number_reflns 4037
_refine_ls_number_restraints 0
_refine_ls_restrained_S_all 1.027
_refine_ls_R_factor_all 0.0619
_refine_ls_R_factor_gt 0.0540
_refine_ls_shift/su_max 0.001
_refine_ls_shift/su_mean 0.000
_refine_ls_structure_factor_coef Fsqd
_refine_ls_weighting_details 'w=1/[\s^2^(Fo^2^)+(0.0907P)^2^+1.0635P] where P=(Fo^2^+2Fc^2^)/3'
_refine_ls_weighting_scheme calc
_refine_ls_wR_factor_gt 0.1320
_refine_ls_wR_factor_ref 0.1384
_reflns_Friedel_coverage 0.000
_reflns_number_gt 3486
_reflns_number_total 4037
_reflns_threshold_expression 'I > 2\s(I)'
_cod_data_source_file om400711d_si_002.cif
_cod_data_source_block ga_ak23_4
_cod_original_sg_symbol_H-M 'P 21/n'
_cod_database_code 4081432
_audit_block_refno 1384
_audit_block_usercomment 'AK293 plate yellow'
_olex2_refinement_description
;
1. Fixed Uiso
 At 1.2 times of:
  All C(H) groups, All C(H,H) groups
 At 1.5 times of:
  All C(H,H,H) groups
2.a Ternary CH refined with riding coordinates:
 C3(H3), C6(H6), C9(H9), C12(H12)
2.b Secondary CH2 refined with riding coordinates:
 C1(H1A,H1B), C2(H2A,H2B)
2.c Idealised Me refined as rotating group:
 C4(H4A,H4B,H4C), C5(H5A,H5B,H5C), C7(H7A,H7B,H7C), C8(H8A,H8B,H8C), C10(H10A,
 H10B,H10C), C11(H11A,H11B,H11C), C13(H13A,H13B,H13C), C14(H14A,H14B,H14C),
 C15(H15A,H15B,H15C), C16(H16A,H16B,H16C), C17(H17A,H17B,H17C)
;
_shelx_estimated_absorpt_t_max 0.973
_shelx_estimated_absorpt_t_min 0.496
_shelx_space_group_comment
;
The symmetry employed for this shelxl refinement is uniquely defined
by the following loop, which should always be used as a source of
symmetry information in preference to the above space-group names.
They are only intended as comments.
;
_shelxl_version_number 2013-3
_cell_oxdiff_length_a 9.7071(6)
_cell_oxdiff_length_b 14.5015(8)
_cell_oxdiff_length_c 14.8907(11)
_cell_oxdiff_angle_alpha 90.046(5)
_cell_oxdiff_angle_beta 89.923(5)
_cell_oxdiff_angle_gamma 90.106(5)
_cell_oxdiff_volume 2096.1(2)
_cell_oxdiff_measurement_reflns_used 11280
_cell_oxdiff_twin_number 2

loop_
_symmetry_equiv_pos_as_xyz
'x, y, z'
'-x+1/2, y+1/2, -z+1/2'
'-x, -y, -z'
'x-1/2, -y-1/2, z-1/2'

loop_
_atom_site_label
_atom_site_type_symbol
_atom_site_fract_x
_atom_site_fract_y
_atom_site_fract_z
_atom_site_U_iso_or_equiv
_atom_site_adp_type
_atom_site_occupancy
_atom_site_site_symmetry_order
_atom_site_calc_flag
_atom_site_refinement_flags_posn
_atom_site_refinement_flags_adp
Ni Ni 0.52049(4) 0.68093(3) 0.25210(3) 0.01692(16) Uani 1 1 d . .
P1 P 0.32426(6) 0.69954(4) 0.18467(4) 0.01515(17) Uani 1 1 d . .
P2 P 0.62861(6) 0.79239(4) 0.18436(4) 0.01621(18) Uani 1 1 d . .
N N 0.3913(2) 0.86825(14) 0.10827(14) 0.0174(4) Uani 1 1 d . .
C1 C 0.3142(3) 0.78326(17) 0.09074(17) 0.0183(5) Uani 1 1 d . .
H1A H 0.3507 0.7540 0.0356 0.022 Uiso 1 1 calc R U
H1B H 0.2164 0.7990 0.0797 0.022 Uiso 1 1 calc R U
C2 C 0.5389(3) 0.85504(18) 0.09280(17) 0.0196(5) Uani 1 1 d . .
H2A H 0.5827 0.9162 0.0852 0.024 Uiso 1 1 calc R U
H2B H 0.5513 0.8205 0.0361 0.024 Uiso 1 1 calc R U
C3 C 0.1755(3) 0.74135(18) 0.25321(17) 0.0199(5) Uani 1 1 d . .
H3 H 0.0985 0.7560 0.2108 0.024 Uiso 1 1 calc R U
C4 C 0.1215(3) 0.67095(19) 0.3207(2) 0.0278(6) Uani 1 1 d . .
H4A H 0.0965 0.6140 0.2892 0.042 Uiso 1 1 calc R U
H4B H 0.0401 0.6960 0.3510 0.042 Uiso 1 1 calc R U
H4C H 0.1932 0.6576 0.3652 0.042 Uiso 1 1 calc R U
C5 C 0.2154(3) 0.83089(19) 0.3006(2) 0.0274(6) Uani 1 1 d . .
H5A H 0.2909 0.8188 0.3428 0.041 Uiso 1 1 calc R U
H5B H 0.1358 0.8550 0.3335 0.041 Uiso 1 1 calc R U
H5C H 0.2453 0.8763 0.2560 0.041 Uiso 1 1 calc R U
C6 C 0.2593(3) 0.59437(17) 0.12770(17) 0.0194(5) Uani 1 1 d . .
H6 H 0.2365 0.5488 0.1758 0.023 Uiso 1 1 calc R U
C7 C 0.3747(3) 0.55188(18) 0.07095(19) 0.0249(6) Uani 1 1 d . .
H7A H 0.4012 0.5951 0.0234 0.037 Uiso 1 1 calc R U
H7B H 0.3422 0.4942 0.0439 0.037 Uiso 1 1 calc R U
H7C H 0.4547 0.5391 0.1093 0.037 Uiso 1 1 calc R U
C8 C 0.1284(3) 0.60852(19) 0.07228(19) 0.0259(6) Uani 1 1 d . .
H8A H 0.0560 0.6345 0.1105 0.039 Uiso 1 1 calc R U
H8B H 0.0976 0.5491 0.0481 0.039 Uiso 1 1 calc R U
H8C H 0.1475 0.6510 0.0226 0.039 Uiso 1 1 calc R U
C9 C 0.6914(3) 0.89312(18) 0.24959(18) 0.0221(5) Uani 1 1 d . .
H9 H 0.7258 0.9395 0.2053 0.027 Uiso 1 1 calc R U
C10 C 0.8095(3) 0.8731(2) 0.3140(2) 0.0293(6) Uani 1 1 d . .
H10A H 0.7770 0.8326 0.3623 0.044 Uiso 1 1 calc R U
H10B H 0.8431 0.9310 0.3398 0.044 Uiso 1 1 calc R U
H10C H 0.8845 0.8426 0.2815 0.044 Uiso 1 1 calc R U
C11 C 0.5710(3) 0.9378(2) 0.3000(2) 0.0318(7) Uani 1 1 d . .
H11A H 0.4953 0.9497 0.2580 0.048 Uiso 1 1 calc R U
H11B H 0.6015 0.9962 0.3267 0.048 Uiso 1 1 calc R U
H11C H 0.5394 0.8962 0.3476 0.048 Uiso 1 1 calc R U
C12 C 0.7843(3) 0.75163(18) 0.12292(18) 0.0217(5) Uani 1 1 d . .
H12 H 0.8506 0.7286 0.1692 0.026 Uiso 1 1 calc R U
C13 C 0.7446(3) 0.6687(2) 0.0647(2) 0.0274(6) Uani 1 1 d . .
H13A H 0.7038 0.6207 0.1026 0.041 Uiso 1 1 calc R U
H13B H 0.8269 0.6443 0.0351 0.041 Uiso 1 1 calc R U
H13C H 0.6775 0.6880 0.0192 0.041 Uiso 1 1 calc R U
C14 C 0.8601(3) 0.8256(2) 0.0685(2) 0.0288(6) Uani 1 1 d . .
H14A H 0.7979 0.8509 0.0228 0.043 Uiso 1 1 calc R U
H14B H 0.9405 0.7981 0.0391 0.043 Uiso 1 1 calc R U
H14C H 0.8904 0.8752 0.1087 0.043 Uiso 1 1 calc R U
C15 C 0.3399(3) 0.94167(17) 0.04930(18) 0.0218(5) Uani 1 1 d . .
H15A H 0.3537 0.9239 -0.0135 0.033 Uiso 1 1 calc R U
H15B H 0.3901 0.9989 0.0616 0.033 Uiso 1 1 calc R U
H15C H 0.2414 0.9513 0.0604 0.033 Uiso 1 1 calc R U
C16 C 0.4456(3) 0.56999(19) 0.31348(19) 0.0261(6) Uani 1 1 d . .
H16A H 0.4922 0.5148 0.2908 0.039 Uiso 1 1 calc R U
H16B H 0.3465 0.5652 0.3015 0.039 Uiso 1 1 calc R U
H16C H 0.4610 0.5753 0.3783 0.039 Uiso 1 1 calc R U
C17 C 0.6888(3) 0.6536(2) 0.3216(2) 0.0350(7) Uani 1 1 d . .
H17A H 0.6776 0.6757 0.3834 0.053 Uiso 1 1 calc R U
H17B H 0.7677 0.6847 0.2939 0.053 Uiso 1 1 calc R U
H17C H 0.7049 0.5869 0.3221 0.053 Uiso 1 1 calc R U

loop_
_atom_site_aniso_label
_atom_site_aniso_U_11
_atom_site_aniso_U_22
_atom_site_aniso_U_33
_atom_site_aniso_U_23
_atom_site_aniso_U_13
_atom_site_aniso_U_12
Ni 0.0169(3) 0.0175(3) 0.0163(3) 0.00176(16) 0.00362(17) 0.00085(15)
P1 0.0143(3) 0.0158(3) 0.0153(3) 0.0011(2) 0.0058(2) -0.0004(2)
P2 0.0144(3) 0.0176(3) 0.0167(3) -0.0003(2) 0.0047(2) -0.0002(2)
N 0.0179(10) 0.0169(10) 0.0174(11) 0.0027(8) 0.0039(8) -0.0004(8)
C1 0.0178(12) 0.0199(12) 0.0173(13) 0.0014(9) 0.0042(9) -0.0009(9)
C2 0.0203(13) 0.0216(12) 0.0170(12) 0.0043(10) 0.0053(9) -0.0013(9)
C3 0.0179(12) 0.0237(13) 0.0180(12) -0.0009(10) 0.0081(9) 0.0010(9)
C4 0.0266(14) 0.0291(15) 0.0276(15) 0.0020(11) 0.0160(11) -0.0029(11)
C5 0.0262(15) 0.0264(14) 0.0296(16) -0.0067(11) 0.0125(11) -0.0021(11)
C6 0.0213(12) 0.0165(12) 0.0204(13) -0.0014(10) 0.0078(9) -0.0044(9)
C7 0.0266(14) 0.0211(13) 0.0269(14) -0.0042(10) 0.0088(11) 0.0014(10)
C8 0.0224(13) 0.0280(14) 0.0273(15) -0.0057(11) 0.0033(10) -0.0063(10)
C9 0.0226(13) 0.0193(12) 0.0245(14) -0.0033(10) 0.0048(10) -0.0021(9)
C10 0.0243(14) 0.0332(15) 0.0304(16) -0.0063(12) 0.0016(11) -0.0034(11)
C11 0.0254(14) 0.0337(16) 0.0362(17) -0.0146(13) 0.0034(12) 0.0031(11)
C12 0.0163(12) 0.0269(14) 0.0220(13) -0.0016(10) 0.0058(10) 0.0016(10)
C13 0.0201(13) 0.0327(15) 0.0296(16) -0.0085(12) 0.0049(11) 0.0032(11)
C14 0.0196(13) 0.0394(16) 0.0275(15) 0.0000(12) 0.0128(11) -0.0036(11)
C15 0.0240(13) 0.0187(12) 0.0227(13) 0.0031(10) 0.0046(10) 0.0030(9)
C16 0.0274(14) 0.0259(13) 0.0251(14) 0.0076(11) 0.0078(11) 0.0017(11)
C17 0.0309(16) 0.0321(16) 0.0421(18) 0.0116(14) -0.0076(13) -0.0016(12)

loop_
_atom_type_symbol
_atom_type_description
_atom_type_scat_dispersion_real
_atom_type_scat_dispersion_imag
_atom_type_scat_source
C C 0.0181 0.0091 'International Tables Vol C Tables 4.2.6.8 and 6.1.1.4'
H H 0.0000 0.0000 'International Tables Vol C Tables 4.2.6.8 and 6.1.1.4'
N N 0.0311 0.0180 'International Tables Vol C Tables 4.2.6.8 and 6.1.1.4'
Ni Ni -3.0029 0.5091 'International Tables Vol C Tables 4.2.6.8 and 6.1.1.4'
P P 0.2955 0.4335 'International Tables Vol C Tables 4.2.6.8 and 6.1.1.4'

loop_
_geom_angle_atom_site_label_1
_geom_angle_atom_site_label_2
_geom_angle_atom_site_label_3
_geom_angle
P1 Ni P2 96.71(3)
C16 Ni P1 89.54(8)
C16 Ni P2 172.30(8)
C17 Ni P1 173.68(10)
C17 Ni P2 89.58(10)
C17 Ni C16 84.24(12)
C1 P1 Ni 118.41(8)
C1 P1 C3 99.18(11)
C1 P1 C6 100.13(12)
C3 P1 Ni 117.77(9)
C6 P1 Ni 114.03(8)
C6 P1 C3 104.69(11)
C2 P2 Ni 118.57(8)
C2 P2 C9 98.79(12)
C2 P2 C12 100.07(12)
C9 P2 Ni 120.01(9)
C9 P2 C12 103.90(12)
C12 P2 Ni 112.58(9)
C1 N C15 109.3(2)
C2 N C1 111.19(19)
C2 N C15 109.47(19)
P1 C1 H1A 109.0
P1 C1 H1B 109.0
N C1 P1 112.96(17)
N C1 H1A 109.0
N C1 H1B 109.0
H1A C1 H1B 107.8
P2 C2 H2A 108.7
P2 C2 H2B 108.7
N C2 P2 114.03(16)
N C2 H2A 108.7
N C2 H2B 108.7
H2A C2 H2B 107.6
P1 C3 H3 107.5
C4 C3 P1 114.11(18)
C4 C3 H3 107.5
C4 C3 C5 110.6(2)
C5 C3 P1 109.38(17)
C5 C3 H3 107.5
C3 C4 H4A 109.5
C3 C4 H4B 109.5
C3 C4 H4C 109.5
H4A C4 H4B 109.5
H4A C4 H4C 109.5
H4B C4 H4C 109.5
C3 C5 H5A 109.5
C3 C5 H5B 109.5
C3 C5 H5C 109.5
H5A C5 H5B 109.5
H5A C5 H5C 109.5
H5B C5 H5C 109.5
P1 C6 H6 106.9
C7 C6 P1 109.50(17)
C7 C6 H6 106.9
C8 C6 P1 114.74(18)
C8 C6 H6 106.9
C8 C6 C7 111.4(2)
C6 C7 H7A 109.5
C6 C7 H7B 109.5
C6 C7 H7C 109.5
H7A C7 H7B 109.5
H7A C7 H7C 109.5
H7B C7 H7C 109.5
C6 C8 H8A 109.5
C6 C8 H8B 109.5
C6 C8 H8C 109.5
H8A C8 H8B 109.5
H8A C8 H8C 109.5
H8B C8 H8C 109.5
P2 C9 H9 107.1
C10 C9 P2 115.21(19)
C10 C9 H9 107.1
C10 C9 C11 110.2(2)
C11 C9 P2 109.79(18)
C11 C9 H9 107.1
C9 C10 H10A 109.5
C9 C10 H10B 109.5
C9 C10 H10C 109.5
H10A C10 H10B 109.5
H10A C10 H10C 109.5
H10B C10 H10C 109.5
C9 C11 H11A 109.5
C9 C11 H11B 109.5
C9 C11 H11C 109.5
H11A C11 H11B 109.5
H11A C11 H11C 109.5
H11B C11 H11C 109.5
P2 C12 H12 106.8
C13 C12 P2 108.85(18)
C13 C12 H12 106.8
C13 C12 C14 111.8(2)
C14 C12 P2 115.31(19)
C14 C12 H12 106.8
C12 C13 H13A 109.5
C12 C13 H13B 109.5
C12 C13 H13C 109.5
H13A C13 H13B 109.5
H13A C13 H13C 109.5
H13B C13 H13C 109.5
C12 C14 H14A 109.5
C12 C14 H14B 109.5
C12 C14 H14C 109.5
H14A C14 H14B 109.5
H14A C14 H14C 109.5
H14B C14 H14C 109.5
N C15 H15A 109.5
N C15 H15B 109.5
N C15 H15C 109.5
H15A C15 H15B 109.5
H15A C15 H15C 109.5
H15B C15 H15C 109.5
Ni C16 H16A 109.5
Ni C16 H16B 109.5
Ni C16 H16C 109.5
H16A C16 H16B 109.5
H16A C16 H16C 109.5
H16B C16 H16C 109.5
Ni C17 H17A 109.5
Ni C17 H17B 109.5
Ni C17 H17C 109.5
H17A C17 H17B 109.5
H17A C17 H17C 109.5
H17B C17 H17C 109.5

loop_
_geom_bond_atom_site_label_1
_geom_bond_atom_site_label_2
_geom_bond_distance
Ni P1 2.1689(7)
Ni P2 2.1757(7)
Ni C16 1.989(3)
Ni C17 1.973(3)
P1 C1 1.855(3)
P1 C3 1.871(2)
P1 C6 1.855(3)
P2 C2 1.855(3)
P2 C9 1.857(3)
P2 C12 1.864(3)
N C1 1.465(3)
N C2 1.464(3)
N C15 1.467(3)
C1 H1A 0.9900
C1 H1B 0.9900
C2 H2A 0.9900
C2 H2B 0.9900
C3 H3 1.0000
C3 C4 1.526(4)
C3 C5 1.528(4)
C4 H4A 0.9800
C4 H4B 0.9800
C4 H4C 0.9800
C5 H5A 0.9800
C5 H5B 0.9800
C5 H5C 0.9800
C6 H6 1.0000
C6 C7 1.534(3)
C6 C8 1.528(4)
C7 H7A 0.9800
C7 H7B 0.9800
C7 H7C 0.9800
C8 H8A 0.9800
C8 H8B 0.9800
C8 H8C 0.9800
C9 H9 1.0000
C9 C10 1.522(4)
C9 C11 1.534(4)
C10 H10A 0.9800
C10 H10B 0.9800
C10 H10C 0.9800
C11 H11A 0.9800
C11 H11B 0.9800
C11 H11C 0.9800
C12 H12 1.0000
C12 C13 1.531(4)
C12 C14 1.534(4)
C13 H13A 0.9800
C13 H13B 0.9800
C13 H13C 0.9800
C14 H14A 0.9800
C14 H14B 0.9800
C14 H14C 0.9800
C15 H15A 0.9800
C15 H15B 0.9800
C15 H15C 0.9800
C16 H16A 0.9800
C16 H16B 0.9800
C16 H16C 0.9800
C17 H17A 0.9800
C17 H17B 0.9800
C17 H17C 0.9800

loop_
_geom_torsion_atom_site_label_1
_geom_torsion_atom_site_label_2
_geom_torsion_atom_site_label_3
_geom_torsion_atom_site_label_4
_geom_torsion
Ni P1 C1 N -41.0(2)
Ni P1 C3 C4 -70.0(2)
Ni P1 C3 C5 54.5(2)
Ni P1 C6 C7 -48.3(2)
Ni P1 C6 C8 -174.34(15)
Ni P2 C2 N 36.7(2)
Ni P2 C9 C10 68.7(2)
Ni P2 C9 C11 -56.4(2)
Ni P2 C12 C13 49.6(2)
Ni P2 C12 C14 176.11(18)
C1 P1 C3 C4 161.0(2)
C1 P1 C3 C5 -74.6(2)
C1 P1 C6 C7 79.2(2)
C1 P1 C6 C8 -46.8(2)
C1 N C2 P2 -77.2(2)
C2 P2 C9 C10 -160.9(2)
C2 P2 C9 C11 74.0(2)
C2 P2 C12 C13 -77.3(2)
C2 P2 C12 C14 49.2(2)
C2 N C1 P1 79.4(2)
C3 P1 C1 N 87.63(19)
C3 P1 C6 C7 -178.41(18)
C3 P1 C6 C8 55.5(2)
C6 P1 C1 N -165.52(17)
C6 P1 C3 C4 57.9(2)
C6 P1 C3 C5 -177.67(19)
C9 P2 C2 N -94.66(19)
C9 P2 C12 C13 -179.03(19)
C9 P2 C12 C14 -52.5(2)
C12 P2 C2 N 159.42(18)
C12 P2 C9 C10 -58.1(2)
C12 P2 C9 C11 176.7(2)
C15 N C1 P1 -159.67(16)
C15 N C2 P2 161.97(17)

loop_
_cell_oxdiff_twin_id
_cell_oxdiff_twin_matrix_11
_cell_oxdiff_twin_matrix_12
_cell_oxdiff_twin_matrix_13
_cell_oxdiff_twin_matrix_21
_cell_oxdiff_twin_matrix_22
_cell_oxdiff_twin_matrix_23
_cell_oxdiff_twin_matrix_31
_cell_oxdiff_twin_matrix_32
_cell_oxdiff_twin_matrix_33
1 1.0000 0.0000 0.0000 0.0000 1.0000 0.0000 0.0000 0.0000 1.0000
2 -0.9976 0.0326 0.0030 0.0758 1.0035 0.0390 -0.0063 0.0387 -1.0058

loop_
_diffrn_oxdiff_twin_id
_diffrn_oxdiff_twin_ratio
_diffrn_oxdiff_twin_reflns_isolated
_diffrn_oxdiff_twin_reflns_overlapped
1 0.5071 22876 12515
2 0.4929 22502 12515
